data_2204127
loop_
_publ_author_name
'Kliegel, Wolfgang'
'Barakat, Mohamed'
'Jones, Peter G.'

_publ_section_title
;
 Phenylboronate of an
 <i>N</i>-hydroxy-<i>N</i>-(2-hydroxyalkyl)pyridoxamine
;
_journal_issue 9
_journal_name_full 'Acta Crystallographica Section E'
_journal_page_first o1589
_journal_page_last o1592
_journal_paper_doi 10.1107/S1600536804020434
_journal_volume 60
_journal_year 2004
_chemical_formula_iupac 'C27 H31 B N2 O4'
_chemical_formula_moiety 'C27 H31 B N2 O4'
_chemical_formula_sum 'C27 H31 B N2 O4'
_chemical_formula_weight 458.35
_chemical_name_systematic
;
4-{[3-hydroxy-5-(hydroxymethyl)-2-methyl-4-pyridyl]phenylmethyl}-6,6-
pentamethylene-2-phenyl-1,3-dioxa-4-aza-2-boracyclohexane
;
_space_group_IT_number 14
_symmetry_cell_setting monoclinic
_symmetry_space_group_name_Hall '-P 2ybc'
_symmetry_space_group_name_H-M 'P 1 21/c 1'
_atom_sites_solution_hydrogens geom
_atom_sites_solution_primary direct
_atom_sites_solution_secondary difmap
_audit_creation_method SHELXL-97
_cell_angle_alpha 90.00
_cell_angle_beta 103.437(3)
_cell_angle_gamma 90.00
_cell_formula_units_Z 4
_cell_length_a 11.3840(12)
_cell_length_b 21.504(2)
_cell_length_c 10.1728(11)
_cell_measurement_reflns_used 5414
_cell_measurement_temperature 133(2)
_cell_measurement_theta_max 30.5
_cell_measurement_theta_min 2.25
_cell_volume 2422.1(4)
_computing_cell_refinement 'SAINT (Bruker, 1998)'
_computing_data_collection 'SMART (Bruker, 1998)'
_computing_data_reduction SAINT
_computing_molecular_graphics 'XP (Siemens, 1994)'
_computing_publication_material SHELXL97
_computing_structure_refinement 'SHELXL97 (Sheldrick, 1997)'
_computing_structure_solution 'SHELXS97 (Sheldrick, 1990)'
_diffrn_ambient_temperature 133(2)
_diffrn_detector_area_resol_mean 8.192
_diffrn_measured_fraction_theta_full 0.998
_diffrn_measured_fraction_theta_max 0.998
_diffrn_measurement_device_type 'Bruker SMART 1000 CCD'
_diffrn_measurement_method \w-scan
_diffrn_radiation_monochromator graphite
_diffrn_radiation_source 'fine-focus sealed tube'
_diffrn_radiation_type MoK\a
_diffrn_radiation_wavelength 0.71073
_diffrn_reflns_av_R_equivalents 0.0375
_diffrn_reflns_av_sigmaI/netI 0.0301
_diffrn_reflns_limit_h_max 16
_diffrn_reflns_limit_h_min -15
_diffrn_reflns_limit_k_max 30
_diffrn_reflns_limit_k_min -29
_diffrn_reflns_limit_l_max 14
_diffrn_reflns_limit_l_min -14
_diffrn_reflns_number 33115
_diffrn_reflns_theta_full 30.00
_diffrn_reflns_theta_max 30.03
_diffrn_reflns_theta_min 1.84
_diffrn_standards_decay_% 0
_diffrn_standards_interval_count 0
_diffrn_standards_interval_time 0
_diffrn_standards_number 0
_exptl_absorpt_coefficient_mu 0.084
_exptl_absorpt_correction_type none
_exptl_crystal_colour colourless
_exptl_crystal_density_diffrn 1.257
_exptl_crystal_density_method 'not measured'
_exptl_crystal_description tablet
_exptl_crystal_F_000 976
_exptl_crystal_size_max 0.50
_exptl_crystal_size_mid 0.28
_exptl_crystal_size_min 0.11
_refine_diff_density_max 0.425
_refine_diff_density_min -0.257
_refine_ls_extinction_method none
_refine_ls_goodness_of_fit_ref 1.089
_refine_ls_hydrogen_treatment mixed
_refine_ls_matrix_type full
_refine_ls_number_parameters 316
_refine_ls_number_reflns 7074
_refine_ls_number_restraints 0
_refine_ls_restrained_S_all 1.089
_refine_ls_R_factor_all 0.0582
_refine_ls_R_factor_gt 0.0415
_refine_ls_shift/su_max 0.001
_refine_ls_shift/su_mean 0.000
_refine_ls_structure_factor_coef Fsqd
_refine_ls_weighting_details 'calc w = 1/[\s^2^(Fo^2^)+(0.071P)^2^] where P = (Fo^2^+2Fc^2^)/3'
_refine_ls_weighting_scheme calc
_refine_ls_wR_factor_gt 0.1136
_refine_ls_wR_factor_ref 0.1218
_reflns_number_gt 5325
_reflns_number_total 7074
_reflns_threshold_expression I>2\s(I)
_cod_data_source_file bt6498.cif
_cod_data_source_block V
_cod_original_cell_volume 2422.2(4)
_cod_original_sg_symbol_H-M 'P 21/c'
_cod_database_code 2204127
_cod_database_fobs_code 2204127

loop_
_symmetry_equiv_pos_as_xyz
'x, y, z'
'-x, y+1/2, -z+1/2'
'-x, -y, -z'
'x, -y-1/2, z-1/2'

loop_
_atom_site_label
_atom_site_fract_x
_atom_site_fract_y
_atom_site_fract_z
_atom_site_U_iso_or_equiv
_atom_site_adp_type
_atom_site_calc_flag
_atom_site_refinement_flags
_atom_site_occupancy
_atom_site_type_symbol
B 0.35304(10) 0.54695(6) 0.73963(12) 0.0219(2) Uani d . 1 B
N1 -0.02575(8) 0.58873(4) 1.06874(9) 0.0245(2) Uani d . 1 N
C2 -0.09055(10) 0.55762(5) 0.96153(11) 0.0243(2) Uani d . 1 C
H2 -0.1548 0.5320 0.9748 0.029 Uiso calc R 1 H
C3 -0.06947(9) 0.56056(5) 0.83276(10) 0.0205(2) Uani d . 1 C
C4 0.02387(8) 0.59905(4) 0.81134(10) 0.01791(19) Uani d . 1 C
O5 0.17939(7) 0.67342(4) 0.91390(8) 0.02447(17) Uani d . 1 O
H05 0.1975(15) 0.6631(8) 0.8376(17) 0.052(5) Uiso d . 1 H
C5 0.08917(9) 0.63303(4) 0.92205(10) 0.0192(2) Uani d . 1 C
C6 0.06323(9) 0.62586(5) 1.04986(10) 0.0216(2) Uani d . 1 C
C7 0.13719(11) 0.65955(5) 1.17037(11) 0.0285(2) Uani d . 1 C
H7A 0.0947 0.6589 1.2438 0.034 Uiso calc R 1 H
H7B 0.1494 0.7027 1.1456 0.034 Uiso calc R 1 H
H7C 0.2157 0.6390 1.2002 0.034 Uiso calc R 1 H
O8 -0.06913(8) 0.47331(4) 0.67982(8) 0.02763(18) Uani d . 1 O
H08 -0.0321(15) 0.4524(8) 0.7455(17) 0.050(5) Uiso d . 1 H
C8 -0.14157(10) 0.51985(5) 0.72199(11) 0.0253(2) Uani d . 1 C
H8A -0.2074 0.4995 0.7547 0.030 Uiso calc R 1 H
H8B -0.1789 0.5461 0.6435 0.030 Uiso calc R 1 H
C9 0.05015(8) 0.60310(5) 0.67111(10) 0.01782(19) Uani d . 1 C
H9 0.0325 0.5616 0.6264 0.021 Uiso calc R 1 H
C10 -0.02763(8) 0.65133(5) 0.58269(10) 0.0186(2) Uani d . 1 C
C11 -0.08512(10) 0.63583(5) 0.45018(11) 0.0262(2) Uani d . 1 C
H11 -0.0760 0.5952 0.4170 0.031 Uiso calc R 1 H
C12 -0.15552(11) 0.67936(6) 0.36648(12) 0.0332(3) Uani d . 1 C
H12 -0.1950 0.6683 0.2767 0.040 Uiso calc R 1 H
C13 -0.16842(10) 0.73869(6) 0.41297(12) 0.0307(3) Uani d . 1 C
H13 -0.2147 0.7687 0.3546 0.037 Uiso calc R 1 H
C14 -0.11341(9) 0.75426(5) 0.54536(12) 0.0269(2) Uani d . 1 C
H14 -0.1232 0.7948 0.5781 0.032 Uiso calc R 1 H
C15 -0.04401(9) 0.71067(5) 0.63019(11) 0.0223(2) Uani d . 1 C
H15 -0.0075 0.7214 0.7211 0.027 Uiso calc R 1 H
N16 0.18159(7) 0.61639(4) 0.68753(8) 0.01881(18) Uani d . 1 N
O17 0.23601(6) 0.55840(3) 0.74805(8) 0.02368(17) Uani d . 1 O
O19 0.41518(6) 0.58464(4) 0.67336(8) 0.02649(18) Uani d . 1 O
C20 0.35653(9) 0.63616(5) 0.59205(10) 0.0204(2) Uani d . 1 C
C21 0.22008(9) 0.62597(5) 0.56077(10) 0.0202(2) Uani d . 1 C
H21A 0.1782 0.6626 0.5126 0.024 Uiso calc R 1 H
H21B 0.1985 0.5892 0.5017 0.024 Uiso calc R 1 H
C22 0.40228(10) 0.63512(6) 0.46206(11) 0.0267(2) Uani d . 1 C
H22A 0.3809 0.5948 0.4156 0.032 Uiso calc R 1 H
H22B 0.3618 0.6685 0.4010 0.032 Uiso calc R 1 H
C23 0.53895(10) 0.64430(6) 0.49020(12) 0.0325(3) Uani d . 1 C
H23A 0.5800 0.6087 0.5434 0.039 Uiso calc R 1 H
H23B 0.5644 0.6456 0.4036 0.039 Uiso calc R 1 H
C24 0.57637(11) 0.70449(7) 0.56801(13) 0.0369(3) Uani d . 1 C
H24A 0.6655 0.7078 0.5907 0.044 Uiso calc R 1 H
H24B 0.5434 0.7404 0.5101 0.044 Uiso calc R 1 H
C25 0.53100(11) 0.70688(6) 0.69754(13) 0.0340(3) Uani d . 1 C
H25A 0.5511 0.7478 0.7415 0.041 Uiso calc R 1 H
H25B 0.5724 0.6744 0.7606 0.041 Uiso calc R 1 H
C26 0.39458(10) 0.69669(5) 0.66917(11) 0.0258(2) Uani d . 1 C
H26A 0.3529 0.7321 0.6156 0.031 Uiso calc R 1 H
H26B 0.3692 0.6956 0.7559 0.031 Uiso calc R 1 H
C27 0.41325(9) 0.48675(5) 0.81029(11) 0.0232(2) Uani d . 1 C
C28 0.53875(10) 0.47961(5) 0.83605(12) 0.0272(2) Uani d . 1 C
H28 0.5861 0.5110 0.8076 0.033 Uiso calc R 1 H
C29 0.59517(11) 0.42735(6) 0.90260(12) 0.0316(3) Uani d . 1 C
H29 0.6805 0.4235 0.9203 0.038 Uiso calc R 1 H
C30 0.52713(12) 0.38109(5) 0.94297(12) 0.0328(3) Uani d . 1 C
H30 0.5656 0.3452 0.9876 0.039 Uiso calc R 1 H
C31 0.40262(11) 0.38701(6) 0.91850(13) 0.0325(3) Uani d . 1 C
H31 0.3558 0.3552 0.9465 0.039 Uiso calc R 1 H
C32 0.34638(10) 0.43953(5) 0.85291(11) 0.0275(2) Uani d . 1 C
H32 0.2611 0.4434 0.8368 0.033 Uiso calc R 1 H

loop_
_atom_site_aniso_label
_atom_site_aniso_U_11
_atom_site_aniso_U_22
_atom_site_aniso_U_33
_atom_site_aniso_U_12
_atom_site_aniso_U_13
_atom_site_aniso_U_23
B 0.0193(5) 0.0247(6) 0.0214(6) 0.0009(4) 0.0041(4) -0.0013(4)
N1 0.0310(5) 0.0222(4) 0.0219(4) 0.0024(4) 0.0095(4) 0.0001(3)
C2 0.0260(5) 0.0220(5) 0.0274(5) -0.0012(4) 0.0116(4) 0.0008(4)
C3 0.0188(5) 0.0202(5) 0.0226(5) 0.0009(4) 0.0053(4) 0.0004(4)
C4 0.0165(4) 0.0182(4) 0.0192(5) 0.0032(3) 0.0044(4) 0.0011(4)
O5 0.0213(4) 0.0280(4) 0.0237(4) -0.0056(3) 0.0046(3) -0.0037(3)
C5 0.0164(4) 0.0184(5) 0.0221(5) 0.0021(3) 0.0031(4) 0.0004(4)
C6 0.0235(5) 0.0203(5) 0.0204(5) 0.0049(4) 0.0036(4) -0.0002(4)
C7 0.0314(6) 0.0303(6) 0.0218(5) 0.0035(5) 0.0021(4) -0.0036(4)
O8 0.0381(5) 0.0234(4) 0.0218(4) -0.0041(3) 0.0077(3) -0.0026(3)
C8 0.0225(5) 0.0274(5) 0.0263(5) -0.0058(4) 0.0064(4) -0.0010(4)
C9 0.0153(4) 0.0192(4) 0.0188(5) -0.0011(3) 0.0036(3) -0.0002(4)
C10 0.0147(4) 0.0215(5) 0.0199(5) -0.0017(4) 0.0043(4) 0.0020(4)
C11 0.0252(5) 0.0314(6) 0.0210(5) -0.0005(4) 0.0031(4) -0.0017(4)
C12 0.0301(6) 0.0448(7) 0.0211(5) -0.0005(5) -0.0015(4) 0.0043(5)
C13 0.0202(5) 0.0367(6) 0.0338(6) 0.0026(4) 0.0037(4) 0.0146(5)
C14 0.0217(5) 0.0229(5) 0.0366(6) 0.0006(4) 0.0076(4) 0.0053(4)
C15 0.0197(5) 0.0230(5) 0.0236(5) -0.0013(4) 0.0035(4) 0.0011(4)
N16 0.0150(4) 0.0203(4) 0.0212(4) 0.0022(3) 0.0043(3) 0.0041(3)
O17 0.0197(3) 0.0243(4) 0.0280(4) 0.0058(3) 0.0076(3) 0.0077(3)
O19 0.0183(4) 0.0301(4) 0.0315(4) 0.0029(3) 0.0066(3) 0.0080(3)
C20 0.0163(4) 0.0249(5) 0.0201(5) -0.0004(4) 0.0044(4) 0.0022(4)
C21 0.0178(5) 0.0245(5) 0.0184(5) -0.0024(4) 0.0044(4) 0.0000(4)
C22 0.0241(5) 0.0360(6) 0.0215(5) -0.0034(4) 0.0083(4) -0.0020(4)
C23 0.0245(6) 0.0453(7) 0.0315(6) -0.0027(5) 0.0141(5) 0.0012(5)
C24 0.0270(6) 0.0512(8) 0.0347(7) -0.0149(5) 0.0118(5) 0.0000(6)
C25 0.0257(6) 0.0449(7) 0.0308(6) -0.0150(5) 0.0053(5) -0.0044(5)
C26 0.0243(5) 0.0300(6) 0.0243(5) -0.0068(4) 0.0078(4) -0.0030(4)
C27 0.0221(5) 0.0260(5) 0.0213(5) 0.0034(4) 0.0045(4) -0.0015(4)
C28 0.0228(5) 0.0301(6) 0.0292(6) 0.0040(4) 0.0070(4) -0.0003(4)
C29 0.0249(5) 0.0350(6) 0.0329(6) 0.0096(5) 0.0027(5) -0.0014(5)
C30 0.0378(7) 0.0262(6) 0.0297(6) 0.0089(5) -0.0020(5) -0.0001(5)
C31 0.0353(6) 0.0264(6) 0.0331(6) -0.0016(5) 0.0023(5) 0.0032(5)
C32 0.0245(5) 0.0275(6) 0.0295(6) 0.0009(4) 0.0041(4) -0.0001(4)

loop_
_atom_type_symbol
_atom_type_description
_atom_type_scat_dispersion_real
_atom_type_scat_dispersion_imag
_atom_type_scat_source
C C 0.0033 0.0016 'International Tables Vol C Tables 4.2.6.8 and 6.1.1.4'
H H 0.0000 0.0000 'International Tables Vol C Tables 4.2.6.8 and 6.1.1.4'
B B 0.0013 0.0007 'International Tables Vol C Tables 4.2.6.8 and 6.1.1.4'
N N 0.0061 0.0033 'International Tables Vol C Tables 4.2.6.8 and 6.1.1.4'
O O 0.0106 0.0060 'International Tables Vol C Tables 4.2.6.8 and 6.1.1.4'

loop_
_geom_angle_atom_site_label_1
_geom_angle_atom_site_label_2
_geom_angle_atom_site_label_3
_geom_angle
_geom_angle_publ_flag
O19 B O17 123.29(10) y
O19 B C27 120.11(9) y
O17 B C27 116.59(9) y
C6 N1 C2 118.13(9) ?
N1 C2 C3 124.11(10) ?
C2 C3 C4 118.49(9) ?
C2 C3 C8 119.68(9) ?
C4 C3 C8 121.73(9) ?
C5 C4 C3 117.51(9) ?
C5 C4 C9 122.58(9) ?
C3 C4 C9 119.91(9) ?
O5 C5 C4 123.36(9) ?
O5 C5 C6 116.69(9) ?
C4 C5 C6 119.95(9) ?
N1 C6 C5 121.76(9) ?
N1 C6 C7 118.03(9) ?
C5 C6 C7 120.20(10) ?
O8 C8 C3 112.31(8) ?
N16 C9 C10 111.54(8) ?
N16 C9 C4 108.36(8) ?
C10 C9 C4 112.28(8) ?
C15 C10 C11 118.93(10) ?
C15 C10 C9 121.87(9) ?
C11 C10 C9 119.20(9) ?
C12 C11 C10 120.40(10) ?
C13 C12 C11 120.36(11) ?
C12 C13 C14 119.70(10) ?
C13 C14 C15 120.21(11) ?
C14 C15 C10 120.36(10) ?
O17 N16 C21 107.77(7) ?
O17 N16 C9 101.48(7) ?
C21 N16 C9 115.07(8) ?
B O17 N16 116.58(8) y
B O19 C20 121.13(8) y
O19 C20 C21 108.70(8) ?
O19 C20 C26 108.65(8) ?
C21 C20 C26 112.46(9) ?
O19 C20 C22 106.14(8) ?
C21 C20 C22 110.60(8) ?
C26 C20 C22 110.05(9) ?
N16 C21 C20 109.48(8) ?
C23 C22 C20 111.88(9) ?
C24 C23 C22 110.87(10) ?
C25 C24 C23 111.56(10) ?
C24 C25 C26 111.45(10) ?
C25 C26 C20 111.91(9) ?
C32 C27 C28 117.92(10) ?
C32 C27 B 122.23(10) ?
C28 C27 B 119.83(10) ?
C29 C28 C27 121.06(11) ?
C30 C29 C28 119.99(11) ?
C29 C30 C31 120.07(11) ?
C30 C31 C32 119.89(11) ?
C31 C32 C27 121.07(11) ?
N1 C2 H2 117.9 ?
C3 C2 H2 117.9 ?
C5 O5 H05 103.2(11) ?
C6 C7 H7A 109.5 ?
C6 C7 H7B 109.5 ?
H7A C7 H7B 109.5 ?
C6 C7 H7C 109.5 ?
H7A C7 H7C 109.5 ?
H7B C7 H7C 109.5 ?
C8 O8 H08 110.9(11) ?
O8 C8 H8A 109.1 ?
C3 C8 H8A 109.1 ?
O8 C8 H8B 109.1 ?
C3 C8 H8B 109.1 ?
H8A C8 H8B 107.9 ?
N16 C9 H9 108.2 ?
C10 C9 H9 108.2 ?
C4 C9 H9 108.2 ?
C12 C11 H11 119.8 ?
C10 C11 H11 119.8 ?
C13 C12 H12 119.8 ?
C11 C12 H12 119.8 ?
C12 C13 H13 120.1 ?
C14 C13 H13 120.1 ?
C13 C14 H14 119.9 ?
C15 C14 H14 119.9 ?
C14 C15 H15 119.8 ?
C10 C15 H15 119.8 ?
N16 C21 H21A 109.8 ?
C20 C21 H21A 109.8 ?
N16 C21 H21B 109.8 ?
C20 C21 H21B 109.8 ?
H21A C21 H21B 108.2 ?
C23 C22 H22A 109.2 ?
C20 C22 H22A 109.2 ?
C23 C22 H22B 109.2 ?
C20 C22 H22B 109.2 ?
H22A C22 H22B 107.9 ?
C24 C23 H23A 109.5 ?
C22 C23 H23A 109.5 ?
C24 C23 H23B 109.5 ?
C22 C23 H23B 109.5 ?
H23A C23 H23B 108.1 ?
C25 C24 H24A 109.3 ?
C23 C24 H24A 109.3 ?
C25 C24 H24B 109.3 ?
C23 C24 H24B 109.3 ?
H24A C24 H24B 108.0 ?
C24 C25 H25A 109.3 ?
C26 C25 H25A 109.3 ?
C24 C25 H25B 109.3 ?
C26 C25 H25B 109.3 ?
H25A C25 H25B 108.0 ?
C25 C26 H26A 109.2 ?
C20 C26 H26A 109.2 ?
C25 C26 H26B 109.2 ?
C20 C26 H26B 109.2 ?
H26A C26 H26B 107.9 ?
C29 C28 H28 119.5 ?
C27 C28 H28 119.5 ?
C30 C29 H29 120.0 ?
C28 C29 H29 120.0 ?
C29 C30 H30 120.0 ?
C31 C30 H30 120.0 ?
C30 C31 H31 120.1 ?
C32 C31 H31 120.1 ?
C31 C32 H32 119.5 ?
C27 C32 H32 119.5 ?

loop_
_geom_bond_atom_site_label_1
_geom_bond_atom_site_label_2
_geom_bond_distance
_geom_bond_publ_flag
B O19 1.3540(14) y
B O17 1.3769(13) y
B C27 1.5600(16) y
N1 C6 1.3382(14) ?
N1 C2 1.3444(14) ?
C2 C3 1.3869(15) ?
C3 C4 1.4034(14) ?
C3 C8 1.5100(14) ?
C4 C5 1.4021(14) ?
C4 C9 1.5266(14) ?
O5 C5 1.3623(12) ?
C5 C6 1.4071(15) ?
C6 C7 1.5023(15) ?
O8 C8 1.4247(13) ?
C9 N16 1.4941(12) ?
C9 C10 1.5162(13) ?
C10 C15 1.3922(15) ?
C10 C11 1.3952(14) ?
C11 C12 1.3879(16) ?
C12 C13 1.3804(18) ?
C13 C14 1.3879(17) ?
C14 C15 1.3894(15) ?
N16 O17 1.4632(10) ?
N16 C21 1.4697(13) ?
O19 C20 1.4493(12) ?
C20 C21 1.5272(14) ?
C20 C26 1.5297(15) ?
C20 C22 1.5299(14) ?
C22 C23 1.5278(16) ?
C23 C24 1.5252(18) ?
C24 C25 1.5239(17) ?
C25 C26 1.5280(15) ?
C27 C32 1.3971(16) ?
C27 C28 1.3998(15) ?
C28 C29 1.3898(16) ?
C29 C30 1.3806(18) ?
C30 C31 1.3868(18) ?
C31 C32 1.3900(16) ?
C2 H2 0.9500 ?
O5 H05 0.876(17) ?
C7 H7A 0.9800 ?
C7 H7B 0.9800 ?
C7 H7C 0.9800 ?
O8 H08 0.834(17) ?
C8 H8A 0.9900 ?
C8 H8B 0.9900 ?
C9 H9 1.0000 ?
C11 H11 0.9500 ?
C12 H12 0.9500 ?
C13 H13 0.9500 ?
C14 H14 0.9500 ?
C15 H15 0.9500 ?
C21 H21A 0.9900 ?
C21 H21B 0.9900 ?
C22 H22A 0.9900 ?
C22 H22B 0.9900 ?
C23 H23A 0.9900 ?
C23 H23B 0.9900 ?
C24 H24A 0.9900 ?
C24 H24B 0.9900 ?
C25 H25A 0.9900 ?
C25 H25B 0.9900 ?
C26 H26A 0.9900 ?
C26 H26B 0.9900 ?
C28 H28 0.9500 ?
C29 H29 0.9500 ?
C30 H30 0.9500 ?
C31 H31 0.9500 ?
C32 H32 0.9500 ?

loop_
_geom_hbond_atom_site_label_D
_geom_hbond_atom_site_label_H
_geom_hbond_atom_site_label_A
_geom_hbond_site_symmetry_A
_geom_hbond_distance_DH
_geom_hbond_distance_HA
_geom_hbond_distance_DA
_geom_hbond_angle_DHA
O5 H05 N16 . 0.876(17) 1.802(17) 2.6142(12) 153.3(16)
O8 H08 N1 3_567 0.834(17) 2.052(17) 2.8646(13) 164.8(16)
C11 H11 O8 3_566 0.95 2.58 3.3794(14) 143
C21 H21B O8 3_566 0.99 2.47 3.3979(13) 155

loop_
_geom_torsion_atom_site_label_1
_geom_torsion_atom_site_label_2
_geom_torsion_atom_site_label_3
_geom_torsion_atom_site_label_4
_geom_torsion
_geom_torsion_publ_flag
C6 N1 C2 C3 1.38(16) ?
N1 C2 C3 C4 -1.09(16) ?
N1 C2 C3 C8 175.29(10) ?
C2 C3 C4 C5 -0.91(14) ?
C8 C3 C4 C5 -177.21(9) ?
C2 C3 C4 C9 179.61(9) ?
C8 C3 C4 C9 3.31(14) ?
C3 C4 C5 O5 -177.96(9) ?
C9 C4 C5 O5 1.50(14) ?
C3 C4 C5 C6 2.53(14) ?
C9 C4 C5 C6 -178.00(9) ?
C2 N1 C6 C5 0.36(15) ?
C2 N1 C6 C7 -178.76(9) ?
O5 C5 C6 N1 178.13(9) ?
C4 C5 C6 N1 -2.33(15) ?
O5 C5 C6 C7 -2.78(14) ?
C4 C5 C6 C7 176.76(9) ?
C2 C3 C8 O8 -112.21(11) ?
C4 C3 C8 O8 64.05(13) ?
C5 C4 C9 N16 30.45(12) ?
C3 C4 C9 N16 -150.10(9) ?
C5 C4 C9 C10 -93.19(11) ?
C3 C4 C9 C10 86.26(11) ?
N16 C9 C10 C15 -75.59(11) ?
C4 C9 C10 C15 46.26(12) ?
N16 C9 C10 C11 104.80(10) ?
C4 C9 C10 C11 -133.35(10) ?
C15 C10 C11 C12 1.25(16) ?
C9 C10 C11 C12 -179.12(10) ?
C10 C11 C12 C13 0.69(18) ?
C11 C12 C13 C14 -1.85(18) ?
C12 C13 C14 C15 1.06(17) ?
C13 C14 C15 C10 0.90(16) ?
C11 C10 C15 C14 -2.04(15) ?
C9 C10 C15 C14 178.35(9) ?
C10 C9 N16 O17 -167.94(7) ?
C4 C9 N16 O17 67.98(9) ?
C10 C9 N16 C21 -51.91(11) ?
C4 C9 N16 C21 -175.99(8) ?
O19 B O17 N16 -3.47(15) y
C27 B O17 N16 177.09(8) ?
C21 N16 O17 B 39.61(11) y
C9 N16 O17 B 160.88(8) ?
O17 B O19 C20 -7.70(16) y
C27 B O19 C20 171.72(9) ?
B O19 C20 C21 -17.88(13) y
B O19 C20 C26 104.80(11) ?
B O19 C20 C22 -136.88(10) ?
O17 N16 C21 C20 -65.11(10) y
C9 N16 C21 C20 -177.49(8) ?
O19 C20 C21 N16 54.15(10) y
C26 C20 C21 N16 -66.20(11) ?
C22 C20 C21 N16 170.30(8) ?
O19 C20 C22 C23 -61.47(12) ?
C21 C20 C22 C23 -179.20(9) ?
C26 C20 C22 C23 55.92(12) ?
C20 C22 C23 C24 -56.11(13) ?
C22 C23 C24 C25 54.91(14) ?
C23 C24 C25 C26 -54.47(15) ?
C24 C25 C26 C20 54.93(14) ?
O19 C20 C26 C25 60.65(11) ?
C21 C20 C26 C25 -178.97(9) ?
C22 C20 C26 C25 -55.17(12) ?
O19 B C27 C32 -165.17(10) ?
O17 B C27 C32 14.30(15) ?
O19 B C27 C28 16.58(16) ?
O17 B C27 C28 -163.95(10) ?
C32 C27 C28 C29 -0.35(17) ?
B C27 C28 C29 177.98(10) ?
C27 C28 C29 C30 0.80(18) ?
C28 C29 C30 C31 -0.71(18) ?
C29 C30 C31 C32 0.18(19) ?
C30 C31 C32 C27 0.27(18) ?
C28 C27 C32 C31 -0.19(16) ?
B C27 C32 C31 -178.47(11) ?
